data_4324751
loop_
_publ_author_name
'Cheryl D. L. Saunders'
'Lauren E. Longobardi'
'Neil Burford'
'Michael D. Lumsden'
'Ulrike Werner-Zwanziger'
'Banghao Chen'
'Robert McDonald'

_publ_contact_author_address
; Department of Chemistry
  University of Alberta
  Edmonton, Alberta T6G 2G2
  Canada
;
_publ_contact_author_email neil.burford@dal.ca
_publ_contact_author_fax 1(902)4941310
_publ_contact_author_name 'Dr Neil Burford'
_publ_contact_author_phone 1(902)4943707
_publ_section_title
;
 Comprehensive Chemical Characterization of Complexes Involving Lead-Amino
 Acid Interactions
;
_journal_name_full 'Inorganic Chemistry'
_journal_page_first 2799
_journal_page_last 2810
_journal_paper_doi 10.1021/ic101892x
_journal_volume 50
_journal_year 2011
_chemical_absolute_configuration ad
_chemical_formula_moiety 'C10 H26 N3 O9 Pb, N O3'
_chemical_formula_sum 'C10 H26 N4 O12 Pb'
_chemical_formula_weight 601.54
_chemical_name_systematic
;
 ?
;
_space_group_IT_number 19
_symmetry_cell_setting orthorhombic
_symmetry_space_group_name_Hall 'P 2ac 2ab'
_symmetry_space_group_name_H-M 'P 21 21 21'
_atom_sites_solution_hydrogens geom
_atom_sites_solution_primary direct
_atom_sites_solution_secondary difmap
_audit_creation_method SHELXL-97
_cell_angle_alpha 90.00
_cell_angle_beta 90.00
_cell_angle_gamma 90.00
_cell_formula_units_Z 4
_cell_length_a 5.4125(6)
_cell_length_b 13.6907(14)
_cell_length_c 26.708(3)
_cell_measurement_reflns_used 5989
_cell_measurement_temperature 193(2)
_cell_measurement_theta_max 27.47
_cell_measurement_theta_min 2.73
_cell_volume 1979.1(4)
_computing_cell_refinement 'Bruker SAINT (Bruker, 1997)'
_computing_data_collection 'Bruker SMART (Bruker, 1997)'
_computing_data_reduction 'Bruker SAINT (Bruker, 1997)'
_computing_molecular_graphics 'Bruker SHELXTL (Bruker, 1997)'
_computing_publication_material 'Bruker SHELXTL (Bruker, 1997)'
_computing_structure_refinement 'SHELXL-97 (Sheldrick, 1997)'
_computing_structure_solution 'SHELXS-97 (Sheldrick, 1990)'
_diffrn_ambient_temperature 193(2)
_diffrn_detector_area_resol_mean 8.192
_diffrn_measured_fraction_theta_full 0.999
_diffrn_measured_fraction_theta_max 0.999
_diffrn_measurement_device_type 'Bruker PLATFORM diffractometer/SMART 1000 CCD area detector'
_diffrn_measurement_method '\w scans'
_diffrn_radiation_monochromator graphite
_diffrn_radiation_source 'fine-focus sealed tube'
_diffrn_radiation_type MoK\a
_diffrn_radiation_wavelength 0.71073
_diffrn_reflns_av_R_equivalents 0.0246
_diffrn_reflns_av_sigmaI/netI 0.0300
_diffrn_reflns_limit_h_max 7
_diffrn_reflns_limit_h_min -7
_diffrn_reflns_limit_k_max 17
_diffrn_reflns_limit_k_min -17
_diffrn_reflns_limit_l_max 34
_diffrn_reflns_limit_l_min -34
_diffrn_reflns_number 16494
_diffrn_reflns_theta_full 27.48
_diffrn_reflns_theta_max 27.48
_diffrn_reflns_theta_min 1.67
_diffrn_standards_decay_% 0
_diffrn_standards_interval_time 0
_diffrn_standards_number 0
_exptl_absorpt_coefficient_mu 8.590
_exptl_absorpt_correction_T_max 0.2784
_exptl_absorpt_correction_T_min 0.0945
_exptl_absorpt_correction_type integration
_exptl_absorpt_process_details 'Bruker SHELXTL (Bruker, 1997)'
_exptl_crystal_colour colorless
_exptl_crystal_density_diffrn 2.019
_exptl_crystal_description prism
_exptl_crystal_F_000 1168
_exptl_crystal_size_max 0.52
_exptl_crystal_size_mid 0.51
_exptl_crystal_size_min 0.20
_refine_diff_density_max 0.805
_refine_diff_density_min -0.451
_refine_diff_density_rms 0.078
_refine_ls_abs_structure_details 'Flack H D (1983), Acta Cryst. A39, 876-881'
_refine_ls_abs_structure_Flack 0.001(5)
_refine_ls_extinction_method none
_refine_ls_goodness_of_fit_ref 1.047
_refine_ls_hydrogen_treatment constr
_refine_ls_matrix_type full
_refine_ls_number_parameters 244
_refine_ls_number_reflns 4510
_refine_ls_number_restraints 0
_refine_ls_restrained_S_all 1.047
_refine_ls_R_factor_all 0.0228
_refine_ls_R_factor_gt 0.0181
_refine_ls_shift/su_max 0.002
_refine_ls_shift/su_mean 0.000
_refine_ls_structure_factor_coef Fsqd
_refine_ls_weighting_details 'calc w=1/[\s^2^(Fo^2^)+(0.0100P)^2^+0.1370P] where P=(Fo^2^+2Fc^2^)/3'
_refine_ls_weighting_scheme calc
_refine_ls_wR_factor_gt 0.0394
_refine_ls_wR_factor_ref 0.0406
_reflns_number_gt 4061
_reflns_number_total 4510
_reflns_threshold_expression I>2\s(I)
_cod_data_source_file ic101892x_si_001_6.cif
_cod_data_source_block Pb-Val
_cod_database_code 4324751

loop_
_symmetry_equiv_pos_as_xyz
'x, y, z'
'-x+1/2, -y, z+1/2'
'-x, y+1/2, -z+1/2'
'x+1/2, -y+1/2, -z'

loop_
_atom_site_label
_atom_site_type_symbol
_atom_site_fract_x
_atom_site_fract_y
_atom_site_fract_z
_atom_site_U_iso_or_equiv
_atom_site_adp_type
_atom_site_occupancy
_atom_site_symmetry_multiplicity
_atom_site_calc_flag
_atom_site_refinement_flags
Pb Pb 0.24813(4) 0.103154(7) 0.281597(4) 0.02371(4) Uani 1 1 d .
O1 O -0.0212(5) 0.13145(17) 0.35679(10) 0.0357(6) Uani 1 1 d .
H1OA H -0.0161 0.0734 0.3691 0.054 Uiso 1 1 d R
H1OB H -0.1661 0.1418 0.3447 0.054 Uiso 1 1 d R
O2 O 0.1876(4) -0.08761(16) 0.23468(9) 0.0328(6) Uani 1 1 d .
H2OA H 0.0560 -0.1065 0.2194 0.049 Uiso 1 1 d R
H2OB H 0.2487 -0.1362 0.2509 0.049 Uiso 1 1 d R
O11 O 0.4769(5) -0.01873(16) 0.33084(8) 0.0280(5) Uani 1 1 d .
O12 O 0.1245(5) -0.0563(2) 0.36902(12) 0.0320(8) Uani 1 1 d .
O21 O 0.5165(4) 0.19795(16) 0.33124(9) 0.0260(5) Uani 1 1 d .
O22 O 0.2295(6) 0.30683(15) 0.31006(8) 0.0298(5) Uani 1 1 d .
O31 O 0.9267(6) 0.2142(2) 0.21176(15) 0.0473(9) Uani 1 1 d .
O32 O 0.5328(6) 0.2281(2) 0.21890(15) 0.0467(8) Uani 1 1 d .
O33 O 0.7090(5) 0.08993(16) 0.23529(9) 0.0340(6) Uani 1 1 d .
O41 O -0.0014(5) 0.50013(18) 0.37076(12) 0.0470(8) Uani 1 1 d .
O42 O -0.2269(6) 0.62460(15) 0.38920(10) 0.0385(6) Uani 1 1 d .
O43 O 0.1724(5) 0.63171(18) 0.39640(12) 0.0474(8) Uani 1 1 d .
N11 N 0.7128(5) -0.17775(17) 0.36061(9) 0.0203(6) Uani 1 1 d .
H11A H 0.6880 -0.1869 0.3272 0.024 Uiso 1 1 calc R
H11B H 0.7794 -0.2327 0.3742 0.024 Uiso 1 1 calc R
H11C H 0.8178 -0.1267 0.3653 0.024 Uiso 1 1 calc R
N21 N 0.4905(5) 0.45458(18) 0.35021(10) 0.0238(6) Uani 1 1 d .
H21A H 0.5571 0.4611 0.3191 0.029 Uiso 1 1 calc R
H21B H 0.5591 0.4994 0.3712 0.029 Uiso 1 1 calc R
H21C H 0.3244 0.4643 0.3486 0.029 Uiso 1 1 calc R
N30 N 0.7255(8) 0.1769(2) 0.22162(9) 0.0287(7) Uani 1 1 d .
N40 N -0.0148(6) 0.58655(19) 0.38575(11) 0.0292(7) Uani 1 1 d .
C11 C 0.3468(8) -0.0703(3) 0.35961(15) 0.0218(9) Uani 1 1 d .
C12 C 0.4735(6) -0.1564(2) 0.38523(11) 0.0180(6) Uani 1 1 d .
H12 H 0.3650 -0.2150 0.3811 0.022 Uiso 1 1 calc R
C13 C 0.5119(7) -0.1395(2) 0.44192(12) 0.0250(7) Uani 1 1 d .
H13 H 0.6393 -0.1875 0.4534 0.030 Uiso 1 1 calc R
C14 C 0.6090(7) -0.0387(3) 0.45384(13) 0.0348(9) Uani 1 1 d .
H14A H 0.7602 -0.0267 0.4346 0.042 Uiso 1 1 calc R
H14B H 0.6456 -0.0342 0.4897 0.042 Uiso 1 1 calc R
H14C H 0.4843 0.0102 0.4449 0.042 Uiso 1 1 calc R
C15 C 0.2738(10) -0.1611(3) 0.47141(12) 0.0441(10) Uani 1 1 d .
H15A H 0.3032 -0.1502 0.5072 0.053 Uiso 1 1 calc R
H15B H 0.2248 -0.2292 0.4660 0.053 Uiso 1 1 calc R
H15C H 0.1416 -0.1177 0.4598 0.053 Uiso 1 1 calc R
C21 C 0.4171(6) 0.2828(2) 0.33353(13) 0.0224(7) Uani 1 1 d .
C22 C 0.5411(6) 0.3546(2) 0.36945(12) 0.0217(7) Uani 1 1 d .
H22 H 0.7235 0.3430 0.3692 0.026 Uiso 1 1 calc R
C23 C 0.4442(7) 0.3433(2) 0.42343(13) 0.0320(8) Uani 1 1 d .
H23 H 0.2632 0.3579 0.4234 0.038 Uiso 1 1 calc R
C24 C 0.5725(9) 0.4161(3) 0.45860(14) 0.0470(11) Uani 1 1 d .
H24A H 0.5033 0.4099 0.4924 0.056 Uiso 1 1 calc R
H24B H 0.5460 0.4828 0.4463 0.056 Uiso 1 1 calc R
H24C H 0.7500 0.4022 0.4596 0.056 Uiso 1 1 calc R
C25 C 0.4799(10) 0.2407(3) 0.44251(15) 0.0503(12) Uani 1 1 d .
H25A H 0.4072 0.2349 0.4760 0.060 Uiso 1 1 calc R
H25B H 0.6569 0.2260 0.4442 0.060 Uiso 1 1 calc R
H25C H 0.3988 0.1946 0.4198 0.060 Uiso 1 1 calc R

loop_
_atom_site_aniso_label
_atom_site_aniso_U_11
_atom_site_aniso_U_22
_atom_site_aniso_U_33
_atom_site_aniso_U_23
_atom_site_aniso_U_13
_atom_site_aniso_U_12
Pb 0.02000(6) 0.02166(6) 0.02948(6) -0.00240(4) -0.00428(12) 0.00319(11)
O1 0.0260(14) 0.0299(13) 0.0512(17) 0.0067(12) -0.0007(12) 0.0027(11)
O2 0.0380(18) 0.0252(12) 0.0352(12) 0.0011(10) -0.0106(11) -0.0036(11)
O11 0.0338(14) 0.0207(12) 0.0295(13) 0.0082(10) -0.0018(11) 0.0030(11)
O12 0.0155(14) 0.0229(14) 0.057(2) 0.0042(14) -0.0050(13) 0.0046(11)
O21 0.0247(12) 0.0172(11) 0.0360(13) -0.0028(10) -0.0032(10) 0.0023(11)
O22 0.0267(14) 0.0218(10) 0.0409(12) -0.0043(9) -0.0081(16) 0.0033(16)
O31 0.0383(19) 0.0485(19) 0.055(2) 0.0207(18) -0.0056(16) -0.0144(16)
O32 0.0375(18) 0.0527(19) 0.0501(19) 0.0188(17) -0.0017(16) 0.0222(15)
O33 0.0370(18) 0.0229(11) 0.0420(12) 0.0021(10) 0.0025(12) 0.0014(12)
O41 0.0220(14) 0.0215(14) 0.097(2) -0.0122(15) 0.0048(16) 0.0000(12)
O42 0.0280(15) 0.0250(11) 0.0625(15) 0.0007(10) 0.0094(17) 0.0078(14)
O43 0.0324(17) 0.0341(14) 0.076(2) -0.0115(14) -0.0064(13) -0.0143(11)
N11 0.0177(18) 0.0171(11) 0.0261(12) -0.0032(9) -0.0048(12) 0.0006(12)
N21 0.0202(14) 0.0186(14) 0.0327(16) 0.0033(12) -0.0022(13) -0.0021(12)
N30 0.034(2) 0.0282(14) 0.0237(12) 0.0012(10) 0.000(2) -0.0005(17)
N40 0.0265(16) 0.0213(15) 0.0398(18) 0.0022(13) 0.0013(14) -0.0018(13)
C11 0.0285(19) 0.0130(17) 0.0239(19) -0.0021(14) -0.0073(14) -0.0026(14)
C12 0.0159(16) 0.0133(14) 0.0248(16) 0.0010(12) -0.0004(13) 0.0011(12)
C13 0.0291(19) 0.0224(16) 0.0235(17) 0.0031(14) -0.0032(15) 0.0064(15)
C14 0.037(2) 0.038(2) 0.0292(19) -0.0090(17) -0.0034(17) -0.0069(18)
C15 0.056(3) 0.046(2) 0.0301(17) 0.0020(15) 0.011(3) -0.015(3)
C21 0.0209(17) 0.0174(16) 0.0290(18) 0.0000(13) 0.0016(14) -0.0023(13)
C22 0.0190(17) 0.0143(15) 0.0319(18) 0.0016(13) -0.0005(14) 0.0012(13)
C23 0.036(2) 0.0295(19) 0.0304(19) -0.0016(16) 0.0036(16) -0.0019(16)
C24 0.070(3) 0.040(2) 0.031(2) -0.0059(18) 0.004(2) -0.006(2)
C25 0.076(3) 0.040(2) 0.035(2) 0.0072(19) 0.001(2) -0.008(2)

loop_
_atom_type_symbol
_atom_type_description
_atom_type_scat_dispersion_real
_atom_type_scat_dispersion_imag
_atom_type_scat_source
C C 0.0033 0.0016 'International Tables Vol C Tables 4.2.6.8 and 6.1.1.4'
H H 0.0000 0.0000 'International Tables Vol C Tables 4.2.6.8 and 6.1.1.4'
N N 0.0061 0.0033 'International Tables Vol C Tables 4.2.6.8 and 6.1.1.4'
O O 0.0106 0.0060 'International Tables Vol C Tables 4.2.6.8 and 6.1.1.4'
Pb Pb -3.3944 10.1111 'International Tables Vol C Tables 4.2.6.8 and 6.1.1.4'

loop_
_geom_angle_atom_site_label_1
_geom_angle_atom_site_label_2
_geom_angle_atom_site_label_3
_geom_angle
_geom_angle_site_symmetry_1
_geom_angle_site_symmetry_3
O21 Pb O11 76.26(8) . .
O21 Pb O1 79.81(8) . .
O11 Pb O1 88.24(8) . .
O21 Pb O33 74.57(7) . .
O11 Pb O33 75.10(7) . .
O1 Pb O33 152.05(8) . .
O21 Pb O32 70.51(10) . .
O11 Pb O32 116.74(9) . .
O1 Pb O32 133.77(9) . .
O33 Pb O32 45.12(8) . .
O21 Pb O22 48.90(8) . .
O11 Pb O22 122.09(7) . .
O1 Pb O22 67.72(8) . .
O33 Pb O22 102.14(8) . .
O32 Pb O22 66.05(9) . .
O21 Pb O2 143.57(7) . .
O11 Pb O2 71.26(7) . .
O1 Pb O2 114.62(8) . .
O33 Pb O2 81.48(7) . .
O32 Pb O2 110.26(9) . .
O22 Pb O2 166.62(7) . .
O21 Pb O31 115.63(9) . 1_455
O11 Pb O31 168.07(8) . 1_455
O1 Pb O31 94.77(10) . 1_455
O33 Pb O31 106.18(9) . 1_455
O32 Pb O31 68.90(7) . 1_455
O22 Pb O31 69.57(9) . 1_455
O2 Pb O31 97.05(8) . 1_455
O21 Pb O33 144.82(7) . 1_455
O11 Pb O33 129.23(7) . 1_455
O1 Pb O33 77.69(8) . 1_455
O33 Pb O33 130.20(9) . 1_455
O32 Pb O33 107.61(8) . 1_455
O22 Pb O33 97.20(7) . 1_455
O2 Pb O33 71.22(6) . 1_455
O31 Pb O33 41.05(7) 1_455 1_455
C11 O11 Pb 115.2(2) . .
C21 O21 Pb 105.5(2) . .
C21 O22 Pb 81.27(18) . .
N30 O32 Pb 94.6(2) . .
N30 O33 Pb 97.6(2) . .
O31 N30 O33 121.4(4) . .
O31 N30 O32 119.3(3) . .
O33 N30 O32 119.3(4) . .
O43 N40 O41 120.4(3) . .
O43 N40 O42 121.9(3) . .
O41 N40 O42 117.8(3) . .
O12 C11 O11 125.2(4) . .
O12 C11 C12 117.6(4) . .
O11 C11 C12 117.1(3) . .
N11 C12 C11 110.3(3) . .
N11 C12 C13 110.3(3) . .
C11 C12 C13 112.6(3) . .
C14 C13 C15 111.0(3) . .
C14 C13 C12 112.9(3) . .
C15 C13 C12 111.1(3) . .
O22 C21 O21 124.1(3) . .
O22 C21 C22 120.5(3) . .
O21 C21 C22 115.4(3) . .
N21 C22 C21 107.1(3) . .
N21 C22 C23 110.7(3) . .
C21 C22 C23 111.9(3) . .
C25 C23 C24 109.9(3) . .
C25 C23 C22 111.5(3) . .
C24 C23 C22 110.6(3) . .

loop_
_geom_bond_atom_site_label_1
_geom_bond_atom_site_label_2
_geom_bond_distance
_geom_bond_site_symmetry_2
Pb O21 2.356(2) .
Pb O11 2.459(2) .
Pb O1 2.512(3) .
Pb O33 2.790(3) .
Pb O32 2.847(3) .
Pb O22 2.892(2) .
Pb O2 2.915(2) .
Pb O31 2.969(3) 1_455
Pb O33 3.174(3) 1_455
O11 C11 1.259(4) .
O12 C11 1.244(4) .
O21 C21 1.282(4) .
O22 C21 1.238(4) .
O31 N30 1.231(4) .
O32 N30 1.259(4) .
O33 N30 1.249(3) .
O41 N40 1.251(4) .
O42 N40 1.264(4) .
O43 N40 1.220(4) .
N11 C12 1.482(4) .
N21 C22 1.487(4) .
C11 C12 1.525(5) .
C12 C13 1.546(4) .
C13 C14 1.511(5) .
C13 C15 1.539(6) .
C21 C22 1.529(4) .
C22 C23 1.542(5) .
C23 C25 1.506(5) .
C23 C24 1.536(5) .

loop_
_geom_hbond_atom_site_label_D
_geom_hbond_atom_site_label_H
_geom_hbond_atom_site_label_A
_geom_hbond_distance_DH
_geom_hbond_distance_HA
_geom_hbond_distance_DA
_geom_hbond_angle_DHA
_geom_hbond_site_symmetry_A
O1 H1OA O12 0.86 1.93 2.708(4) 149.4 .
O1 H1OB O21 0.86 1.92 2.749(3) 162.7 1_455
O2 H2OA O22 0.86 2.10 2.935(4) 162.9 3_545
O2 H2OB O32 0.86 2.35 3.193(4) 168.5 3_645
N11 H11A O32 0.91 2.07 2.817(4) 138.1 3_645
N11 H11B O42 0.91 1.99 2.831(3) 152.1 1_645
N11 H11C O12 0.91 1.92 2.790(4) 158.8 1_655
N21 H21A O2 0.91 2.10 2.917(4) 148.5 3_655
N21 H21B O42 0.91 2.12 2.974(4) 155.0 1_655
N21 H21C O41 0.91 1.92 2.789(4) 158.2 .

loop_
_geom_torsion_atom_site_label_1
_geom_torsion_atom_site_label_2
_geom_torsion_atom_site_label_3
_geom_torsion_atom_site_label_4
_geom_torsion
_geom_torsion_site_symmetry_1
O21 Pb O11 C11 117.9(2) .
O1 Pb O11 C11 38.0(2) .
O33 Pb O11 C11 -164.7(3) .
O32 Pb O11 C11 177.4(2) .
O22 Pb O11 C11 100.1(2) .
O2 Pb O11 C11 -78.8(2) .
O31 Pb O11 C11 -66.9(5) 1_455
O33 Pb O11 C11 -34.5(3) 1_455
O11 Pb O21 C21 -157.4(2) .
O1 Pb O21 C21 -66.7(2) .
O33 Pb O21 C21 124.5(2) .
O32 Pb O21 C21 77.3(2) .
O22 Pb O21 C21 2.50(18) .
O2 Pb O21 C21 175.27(18) .
O31 Pb O21 C21 23.7(2) 1_455
O33 Pb O21 C21 -15.9(3) 1_455
O21 Pb O22 C21 -2.52(18) .
O11 Pb O22 C21 20.7(2) .
O1 Pb O22 C21 93.4(2) .
O33 Pb O22 C21 -59.2(2) .
O32 Pb O22 C21 -87.0(2) .
O2 Pb O22 C21 -163.7(3) .
O31 Pb O22 C21 -162.2(2) 1_455
O33 Pb O22 C21 166.92(19) 1_455
O21 Pb O32 N30 77.1(2) .
O11 Pb O32 N30 14.5(3) .
O1 Pb O32 N30 130.3(2) .
O33 Pb O32 N30 -10.29(18) .
O22 Pb O32 N30 129.8(3) .
O2 Pb O32 N30 -64.1(2) .
O31 Pb O32 N30 -154.0(3) 1_455
O33 Pb O32 N30 -140.0(2) 1_455
O21 Pb O33 N30 -67.23(19) .
O11 Pb O33 N30 -146.8(2) .
O1 Pb O33 N30 -91.5(2) .
O32 Pb O33 N30 10.43(19) .
O22 Pb O33 N30 -26.4(2) .
O2 Pb O33 N30 140.47(19) .
O31 Pb O33 N30 45.5(2) 1_455
O33 Pb O33 N30 84.0(2) 1_455
Pb O33 N30 O31 159.0(3) .
Pb O33 N30 O32 -19.4(3) .
Pb O32 N30 O31 -159.6(3) .
Pb O32 N30 O33 18.9(3) .
Pb O11 C11 O12 -9.1(5) .
Pb O11 C11 C12 171.4(2) .
O12 C11 C12 N11 165.6(3) .
O11 C11 C12 N11 -14.9(4) .
O12 C11 C12 C13 -70.8(4) .
O11 C11 C12 C13 108.7(4) .
N11 C12 C13 C14 79.0(3) .
C11 C12 C13 C14 -44.7(4) .
N11 C12 C13 C15 -155.5(3) .
C11 C12 C13 C15 80.8(4) .
Pb O22 C21 O21 4.2(3) .
Pb O22 C21 C22 -173.6(3) .
Pb O21 C21 O22 -5.3(4) .
Pb O21 C21 C22 172.6(2) .
O22 C21 C22 N21 -29.1(4) .
O21 C21 C22 N21 152.9(3) .
O22 C21 C22 C23 92.3(4) .
O21 C21 C22 C23 -85.7(4) .
N21 C22 C23 C25 176.6(3) .
C21 C22 C23 C25 57.2(4) .
N21 C22 C23 C24 -60.8(4) .
C21 C22 C23 C24 179.9(3) .
